data_1503537
loop_
_publ_author_name
'Han, Yan-Yan'
'Chen, Wen-Bing'
'Han, Wen-Yong'
'Wu, Zhi-Jun'
'Zhang, Xiao-Mei'
'Yuan, Wei-Cheng'

_publ_section_title
;
 Highly efficient and stereoselective construction of
 dispiro-[oxazolidine-2-thione]bisoxindoles and
 dispiro[imidazolidine-2-thione]bisoxindoles.
;
_journal_issue 2
_journal_name_full 'Organic letters'
_journal_page_first 490
_journal_page_last 493
_journal_paper_doi 10.1021/ol203081x
_journal_volume 14
_journal_year 2012
_chemical_formula_sum 'C33 H30 N4 O4 S2'
_chemical_formula_weight 610.73
_chemical_name_systematic
;
 ?
;
_space_group_IT_number 14
_symmetry_cell_setting monoclinic
_symmetry_space_group_name_Hall '-P 2yn'
_symmetry_space_group_name_H-M 'P 1 21/n 1'
_atom_sites_solution_hydrogens geom
_atom_sites_solution_primary direct
_atom_sites_solution_secondary difmap
_audit_creation_method SHELXL-97
_cell_angle_alpha 90.00
_cell_angle_beta 92.766(2)
_cell_angle_gamma 90.00
_cell_formula_units_Z 4
_cell_length_a 11.2440(2)
_cell_length_b 19.7631(3)
_cell_length_c 13.6481(2)
_cell_measurement_reflns_used 13802
_cell_measurement_temperature 291(2)
_cell_measurement_theta_max 29.1678
_cell_measurement_theta_min 2.9825
_cell_volume 3029.30(8)
_computing_cell_refinement 'CrysAlisPro (Oxford Diffraction Ltd.)'
_computing_data_collection 'CrysAlisPro (Oxford Diffraction Ltd.)'
_computing_data_reduction 'CrysAlisPro (Oxford Diffraction Ltd.)'
_computing_molecular_graphics 'Ortep-3 (L. J. Farrugia, 2001)'
_computing_publication_material SHELXL-97
_computing_structure_refinement 'SHELXL-97 (Sheldrick, 1997)'
_computing_structure_solution 'SHELXS-97 (Sheldrick, 1997)'
_diffrn_ambient_temperature 291(2)
_diffrn_detector_area_resol_mean 15.9149
_diffrn_measured_fraction_theta_full 0.999
_diffrn_measured_fraction_theta_max 0.999
_diffrn_measurement_device_type 'Gemini S Ultra, Oxford Diffraction'
_diffrn_measurement_method '\w scans'
_diffrn_radiation_monochromator graphite
_diffrn_radiation_source 'Enhance (Mo) X-ray Source'
_diffrn_radiation_type MoK\a
_diffrn_radiation_wavelength 0.71073
_diffrn_reflns_av_R_equivalents 0.0293
_diffrn_reflns_av_sigmaI/netI 0.0221
_diffrn_reflns_limit_h_max 14
_diffrn_reflns_limit_h_min -14
_diffrn_reflns_limit_k_max 24
_diffrn_reflns_limit_k_min -24
_diffrn_reflns_limit_l_max 17
_diffrn_reflns_limit_l_min -17
_diffrn_reflns_number 34199
_diffrn_reflns_theta_full 26.37
_diffrn_reflns_theta_max 26.37
_diffrn_reflns_theta_min 2.99
_exptl_absorpt_coefficient_mu 0.221
_exptl_absorpt_correction_T_max 0.9368
_exptl_absorpt_correction_T_min 0.9169
_exptl_absorpt_correction_type multi-scan
_exptl_absorpt_process_details
;
CrysAlisPro, Oxford Diffraction Ltd.,
Version 1.171.34.44 (release 25-10-2010 CrysAlis171 .NET)
(compiled Oct 25 2010,18:11:34)
Empirical absorption correction using spherical harmonics,
 implemented in SCALE3 ABSPACK scaling algorithm.
;
_exptl_crystal_colour colorless
_exptl_crystal_density_diffrn 1.339
_exptl_crystal_density_method 'not measured'
_exptl_crystal_description block
_exptl_crystal_F_000 1280
_exptl_crystal_size_max 0.40
_exptl_crystal_size_mid 0.34
_exptl_crystal_size_min 0.30
_refine_diff_density_max 0.239
_refine_diff_density_min -0.301
_refine_diff_density_rms 0.035
_refine_ls_extinction_method none
_refine_ls_goodness_of_fit_ref 1.018
_refine_ls_hydrogen_treatment mixed
_refine_ls_matrix_type full
_refine_ls_number_parameters 395
_refine_ls_number_reflns 6184
_refine_ls_number_restraints 0
_refine_ls_restrained_S_all 1.018
_refine_ls_R_factor_all 0.0502
_refine_ls_R_factor_gt 0.0380
_refine_ls_shift/su_max 0.000
_refine_ls_shift/su_mean 0.000
_refine_ls_structure_factor_coef Fsqd
_refine_ls_weighting_details 'calc w=1/[\s^2^(Fo^2^)+(0.0424P)^2^+0.9068P] where P=(Fo^2^+2Fc^2^)/3'
_refine_ls_weighting_scheme calc
_refine_ls_wR_factor_gt 0.0893
_refine_ls_wR_factor_ref 0.0963
_reflns_number_gt 5028
_reflns_number_total 6184
_reflns_threshold_expression >2sigma(I)
_cod_data_source_file ol203081x_si_003.cif
_cod_data_source_block 1104-ywc-2
_cod_original_sg_symbol_H-M 'P 21/n'
_cod_database_code 1503537

loop_
_symmetry_equiv_pos_as_xyz
'x, y, z'
'-x+1/2, y+1/2, -z+1/2'
'-x, -y, -z'
'x-1/2, -y-1/2, z-1/2'

loop_
_atom_site_label
_atom_site_type_symbol
_atom_site_fract_x
_atom_site_fract_y
_atom_site_fract_z
_atom_site_U_iso_or_equiv
_atom_site_adp_type
_atom_site_occupancy
_atom_site_symmetry_multiplicity
_atom_site_calc_flag
_atom_site_refinement_flags
S2 S 0.03402(4) 0.08701(2) 0.37782(3) 0.05029(13) Uani 1 1 d .
S1 S 0.07854(4) 0.09311(2) 0.64002(4) 0.04885(13) Uani 1 1 d .
O2 O 0.32460(11) 0.25982(6) 0.74750(8) 0.0473(3) Uani 1 1 d .
O3 O 0.35264(14) -0.05292(7) 1.00016(10) 0.0681(4) Uani 1 1 d .
N2 N 0.22939(12) 0.17729(7) 0.55483(10) 0.0361(3) Uani 1 1 d .
O1 O 0.38028(12) 0.08109(6) 0.45569(9) 0.0513(3) Uani 1 1 d .
O4 O 0.08921(11) 0.15710(6) 0.37964(9) 0.0531(3) Uani 1 1 d .
N1 N 0.47303(13) 0.17849(7) 0.40747(10) 0.0424(3) Uani 1 1 d .
N3 N 0.31136(11) 0.11857(6) 0.67764(9) 0.0329(3) Uani 1 1 d .
N4 N 0.52464(12) 0.23555(7) 0.75417(10) 0.0419(3) Uani 1 1 d .
H4 H 0.5500 0.2687 0.7902 0.050 Uiso 1 1 calc R
C9 C 0.40521(13) 0.16556(7) 0.65112(10) 0.0315(3) Uani 1 1 d .
C11 C 0.53115(13) 0.13946(8) 0.66019(11) 0.0330(3) Uani 1 1 d .
C10 C 0.20913(14) 0.12983(8) 0.62386(11) 0.0343(3) Uani 1 1 d .
C7 C 0.35647(13) 0.18799(7) 0.54593(10) 0.0321(3) Uani 1 1 d .
C4 C 0.46768(14) 0.24769(8) 0.43210(11) 0.0385(4) Uani 1 1 d .
C5 C 0.39531(14) 0.25682(8) 0.51142(11) 0.0346(3) Uani 1 1 d .
C12 C 0.58434(15) 0.08244(9) 0.62326(12) 0.0423(4) Uani 1 1 d .
H12 H 0.5402 0.0518 0.5846 0.051 Uiso 1 1 calc R
C18 C 0.32109(13) 0.07615(8) 0.76255(11) 0.0328(3) Uani 1 1 d .
C16 C 0.59785(14) 0.18368(8) 0.72045(11) 0.0374(3) Uani 1 1 d .
C21 C 0.33975(15) -0.00772(9) 0.92489(12) 0.0449(4) Uani 1 1 d .
C6 C 0.37025(16) 0.32130(8) 0.54199(13) 0.0443(4) Uani 1 1 d .
H6 H 0.3195 0.3284 0.5928 0.053 Uiso 1 1 calc R
C23 C 0.33135(16) 0.00734(8) 0.75090(12) 0.0447(4) Uani 1 1 d .
H23 H 0.3329 -0.0110 0.6882 0.054 Uiso 1 1 calc R
C14 C 0.76957(16) 0.11695(11) 0.70317(15) 0.0550(5) Uani 1 1 d .
H14 H 0.8505 0.1093 0.7159 0.066 Uiso 1 1 calc R
C26 C 0.45070(16) 0.17451(9) 0.22616(12) 0.0456(4) Uani 1 1 d .
C22 C 0.33941(18) -0.03460(9) 0.83154(14) 0.0529(5) Uani 1 1 d .
H22 H 0.3446 -0.0812 0.8231 0.064 Uiso 1 1 calc R
C25 C 0.52190(17) 0.15281(10) 0.31726(12) 0.0522(5) Uani 1 1 d .
H25A H 0.5241 0.1038 0.3199 0.063 Uiso 1 1 calc R
H25B H 0.6031 0.1688 0.3134 0.063 Uiso 1 1 calc R
C3 C 0.52024(17) 0.30123(9) 0.38590(13) 0.0496(4) Uani 1 1 d .
H3 H 0.5693 0.2943 0.3339 0.060 Uiso 1 1 calc R
C1 C 0.42218(18) 0.37582(9) 0.49548(14) 0.0540(5) Uani 1 1 d .
H1 H 0.4060 0.4197 0.5156 0.065 Uiso 1 1 calc R
C13 C 0.70469(16) 0.07168(10) 0.64482(14) 0.0519(5) Uani 1 1 d .
H13 H 0.7419 0.0338 0.6199 0.062 Uiso 1 1 calc R
C17 C 0.41011(14) 0.22705(8) 0.72326(11) 0.0358(3) Uani 1 1 d .
C15 C 0.71741(15) 0.17307(10) 0.74288(14) 0.0492(4) Uani 1 1 d .
H15 H 0.7612 0.2027 0.7834 0.059 Uiso 1 1 calc R
C19 C 0.31924(19) 0.10249(9) 0.85527(13) 0.0539(5) Uani 1 1 d .
H19 H 0.3109 0.1489 0.8636 0.065 Uiso 1 1 calc R
C20 C 0.3296(2) 0.06074(10) 0.93697(13) 0.0583(5) Uani 1 1 d .
H20 H 0.3297 0.0792 0.9997 0.070 Uiso 1 1 calc R
C2 C 0.49710(18) 0.36553(10) 0.42001(14) 0.0553(5) Uani 1 1 d .
H2 H 0.5328 0.4026 0.3914 0.066 Uiso 1 1 calc R
C8 C 0.40400(15) 0.14063(8) 0.46564(11) 0.0374(4) Uani 1 1 d .
C31 C 0.50206(19) 0.21175(10) 0.15376(14) 0.0555(5) Uani 1 1 d .
H31 H 0.5823 0.2231 0.1605 0.067 Uiso 1 1 calc R
C27 C 0.33109(18) 0.15775(10) 0.21381(14) 0.0565(5) Uani 1 1 d .
H27 H 0.2952 0.1320 0.2612 0.068 Uiso 1 1 calc R
C32 C -0.11420(19) 0.09827(12) 0.41214(18) 0.0690(6) Uani 1 1 d .
H32A H -0.1533 0.1308 0.3694 0.104 Uiso 1 1 calc R
H32C H -0.1141 0.1142 0.4786 0.104 Uiso 1 1 calc R
H32B H -0.1558 0.0559 0.4070 0.104 Uiso 1 1 calc R
C28 C 0.2649(2) 0.17895(12) 0.13169(16) 0.0650(6) Uani 1 1 d .
H28 H 0.1846 0.1678 0.1243 0.078 Uiso 1 1 calc R
C29 C 0.3173(2) 0.21652(11) 0.06087(15) 0.0643(6) Uani 1 1 d .
H29 H 0.2724 0.2311 0.0059 0.077 Uiso 1 1 calc R
C30 C 0.4354(2) 0.23236(11) 0.07139(15) 0.0643(6) Uani 1 1 d .
H30 H 0.4712 0.2571 0.0229 0.077 Uiso 1 1 calc R
C33 C 0.0023(3) 0.07010(12) 0.25098(16) 0.0808(7) Uani 1 1 d .
H33C H -0.0388 0.1080 0.2213 0.121 Uiso 1 1 calc R
H33B H -0.0467 0.0305 0.2442 0.121 Uiso 1 1 calc R
H33A H 0.0755 0.0627 0.2191 0.121 Uiso 1 1 calc R
C24 C 0.3491(2) -0.02866(14) 1.09695(15) 0.0782(7) Uani 1 1 d .
H24A H 0.2713 -0.0108 1.1075 0.117 Uiso 1 1 calc R
H24B H 0.4074 0.0064 1.1073 0.117 Uiso 1 1 calc R
H24C H 0.3660 -0.0650 1.1421 0.117 Uiso 1 1 calc R
H7 H 0.1874(17) 0.1765(9) 0.5011(15) 0.052(5) Uiso 1 1 d .

loop_
_atom_site_aniso_label
_atom_site_aniso_U_11
_atom_site_aniso_U_22
_atom_site_aniso_U_33
_atom_site_aniso_U_23
_atom_site_aniso_U_13
_atom_site_aniso_U_12
S2 0.0589(3) 0.0434(2) 0.0475(3) 0.00888(19) -0.0079(2) -0.0057(2)
S1 0.0324(2) 0.0573(3) 0.0567(3) 0.0097(2) -0.00028(19) -0.00634(19)
O2 0.0492(7) 0.0476(7) 0.0448(6) -0.0100(5) -0.0005(6) 0.0107(6)
O3 0.0873(11) 0.0653(9) 0.0522(8) 0.0264(7) 0.0076(7) 0.0040(8)
N2 0.0327(7) 0.0416(7) 0.0335(7) 0.0034(6) -0.0047(6) -0.0010(6)
O1 0.0733(9) 0.0360(7) 0.0447(7) -0.0058(5) 0.0031(6) 0.0009(6)
O4 0.0577(8) 0.0476(7) 0.0518(7) 0.0130(6) -0.0200(6) -0.0122(6)
N1 0.0484(8) 0.0442(8) 0.0351(7) 0.0001(6) 0.0088(6) 0.0051(6)
N3 0.0301(6) 0.0371(7) 0.0314(6) 0.0033(5) -0.0007(5) -0.0018(5)
N4 0.0430(8) 0.0383(7) 0.0434(7) -0.0067(6) -0.0101(6) -0.0031(6)
C9 0.0306(8) 0.0328(8) 0.0308(7) -0.0007(6) -0.0005(6) 0.0001(6)
C11 0.0308(8) 0.0363(8) 0.0319(7) 0.0050(6) 0.0010(6) 0.0008(6)
C10 0.0343(8) 0.0351(8) 0.0335(8) -0.0031(6) 0.0007(6) 0.0020(6)
C7 0.0331(8) 0.0335(8) 0.0295(7) 0.0001(6) -0.0012(6) 0.0002(6)
C4 0.0373(9) 0.0416(9) 0.0362(8) 0.0031(7) -0.0025(7) 0.0004(7)
C5 0.0347(8) 0.0358(8) 0.0328(7) 0.0027(6) -0.0034(6) 0.0006(6)
C12 0.0402(9) 0.0450(9) 0.0418(9) -0.0001(7) 0.0027(7) 0.0058(7)
C18 0.0304(8) 0.0366(8) 0.0313(7) 0.0027(6) 0.0011(6) 0.0011(6)
C16 0.0367(8) 0.0378(8) 0.0374(8) 0.0066(7) -0.0024(7) -0.0029(7)
C21 0.0439(10) 0.0489(10) 0.0422(9) 0.0127(8) 0.0055(8) 0.0006(8)
C6 0.0518(10) 0.0380(9) 0.0429(9) 0.0010(7) -0.0008(8) 0.0036(8)
C23 0.0598(11) 0.0384(9) 0.0364(8) -0.0030(7) 0.0059(8) 0.0012(8)
C14 0.0309(9) 0.0727(13) 0.0617(12) 0.0167(10) 0.0049(8) 0.0053(9)
C26 0.0543(11) 0.0452(9) 0.0381(9) -0.0059(7) 0.0108(8) 0.0054(8)
C22 0.0724(13) 0.0349(9) 0.0523(11) 0.0046(8) 0.0107(10) 0.0059(9)
C25 0.0564(11) 0.0609(11) 0.0403(9) -0.0013(8) 0.0128(8) 0.0148(9)
C3 0.0488(10) 0.0561(11) 0.0442(9) 0.0085(8) 0.0040(8) -0.0089(8)
C1 0.0695(13) 0.0353(9) 0.0562(11) 0.0032(8) -0.0086(10) -0.0010(9)
C13 0.0434(10) 0.0606(12) 0.0524(10) 0.0060(9) 0.0095(9) 0.0164(9)
C17 0.0414(9) 0.0357(8) 0.0299(7) 0.0008(6) -0.0015(7) 0.0015(7)
C15 0.0360(9) 0.0558(11) 0.0547(10) 0.0093(9) -0.0090(8) -0.0095(8)
C19 0.0873(15) 0.0372(9) 0.0379(9) -0.0023(7) 0.0093(9) 0.0069(9)
C20 0.0926(16) 0.0515(11) 0.0313(9) 0.0005(8) 0.0079(9) 0.0014(10)
C2 0.0633(12) 0.0471(10) 0.0548(11) 0.0143(9) -0.0048(10) -0.0154(9)
C8 0.0437(9) 0.0376(9) 0.0304(8) 0.0000(6) -0.0023(7) 0.0055(7)
C31 0.0617(12) 0.0587(12) 0.0468(10) 0.0004(9) 0.0087(9) -0.0065(10)
C27 0.0617(12) 0.0620(12) 0.0469(10) -0.0063(9) 0.0134(9) -0.0063(10)
C32 0.0562(13) 0.0732(14) 0.0768(15) 0.0005(12) -0.0057(11) -0.0124(11)
C28 0.0602(13) 0.0772(14) 0.0574(12) -0.0194(11) -0.0005(10) -0.0033(11)
C29 0.0870(17) 0.0560(12) 0.0487(11) -0.0108(9) -0.0090(11) 0.0090(11)
C30 0.0895(17) 0.0561(12) 0.0475(11) 0.0063(9) 0.0045(11) -0.0072(11)
C33 0.119(2) 0.0713(15) 0.0514(12) -0.0015(11) -0.0025(13) -0.0339(14)
C24 0.0897(17) 0.0994(18) 0.0459(12) 0.0264(12) 0.0067(11) -0.0046(14)

loop_
_atom_type_symbol
_atom_type_description
_atom_type_scat_dispersion_real
_atom_type_scat_dispersion_imag
_atom_type_scat_source
C C 0.0033 0.0016 'International Tables Vol C Tables 4.2.6.8 and 6.1.1.4'
H H 0.0000 0.0000 'International Tables Vol C Tables 4.2.6.8 and 6.1.1.4'
N N 0.0061 0.0033 'International Tables Vol C Tables 4.2.6.8 and 6.1.1.4'
O O 0.0106 0.0060 'International Tables Vol C Tables 4.2.6.8 and 6.1.1.4'
S S 0.1246 0.1234 'International Tables Vol C Tables 4.2.6.8 and 6.1.1.4'

loop_
_geom_angle_atom_site_label_1
_geom_angle_atom_site_label_2
_geom_angle_atom_site_label_3
_geom_angle
O4 S2 C32 105.72(10)
O4 S2 C33 104.45(9)
C32 S2 C33 97.71(13)
C21 O3 C24 118.49(17)
C10 N2 C7 110.91(13)
C10 N2 H7 118.6(13)
C7 N2 H7 115.9(13)
C8 N1 C4 111.23(13)
C8 N1 C25 123.24(15)
C4 N1 C25 123.99(14)
C10 N3 C18 124.48(12)
C10 N3 C9 111.44(12)
C18 N3 C9 122.97(12)
C17 N4 C16 111.88(13)
C17 N4 H4 124.1
C16 N4 H4 124.1
N3 C9 C11 116.64(12)
N3 C9 C17 109.95(11)
C11 C9 C17 102.13(12)
N3 C9 C7 100.40(11)
C11 C9 C7 117.09(12)
C17 C9 C7 110.80(12)
C12 C11 C16 119.75(15)
C12 C11 C9 132.12(14)
C16 C11 C9 108.10(13)
N3 C10 N2 108.90(13)
N3 C10 S1 126.12(12)
N2 C10 S1 124.97(12)
N2 C7 C5 117.16(12)
N2 C7 C8 110.09(12)
C5 C7 C8 102.00(12)
N2 C7 C9 100.54(11)
C5 C7 C9 116.38(12)
C8 C7 C9 110.88(12)
C3 C4 C5 122.26(16)
C3 C4 N1 127.65(15)
C5 C4 N1 110.06(13)
C6 C5 C4 119.38(15)
C6 C5 C7 132.34(14)
C4 C5 C7 108.26(13)
C11 C12 C13 118.84(17)
C11 C12 H12 120.6
C13 C12 H12 120.6
C19 C18 C23 119.21(15)
C19 C18 N3 121.46(14)
C23 C18 N3 119.32(13)
C15 C16 C11 121.75(16)
C15 C16 N4 128.13(16)
C11 C16 N4 110.09(13)
O3 C21 C20 124.29(16)
O3 C21 C22 116.02(16)
C20 C21 C22 119.68(16)
C5 C6 C1 118.84(16)
C5 C6 H6 120.6
C1 C6 H6 120.6
C18 C23 C22 120.37(15)
C18 C23 H23 119.8
C22 C23 H23 119.8
C15 C14 C13 121.66(17)
C15 C14 H14 119.2
C13 C14 H14 119.2
C31 C26 C27 118.47(18)
C31 C26 C25 121.18(18)
C27 C26 C25 120.35(17)
C23 C22 C21 120.21(16)
C23 C22 H22 119.9
C21 C22 H22 119.9
N1 C25 C26 112.90(14)
N1 C25 H25A 109.0
C26 C25 H25A 109.0
N1 C25 H25B 109.0
C26 C25 H25B 109.0
H25A C25 H25B 107.8
C4 C3 C2 117.35(17)
C4 C3 H3 121.3
C2 C3 H3 121.3
C2 C1 C6 120.77(17)
C2 C1 H1 119.6
C6 C1 H1 119.6
C14 C13 C12 120.35(17)
C14 C13 H13 119.8
C12 C13 H13 119.8
O2 C17 N4 127.17(15)
O2 C17 C9 125.45(14)
N4 C17 C9 107.37(13)
C14 C15 C16 117.61(17)
C14 C15 H15 121.2
C16 C15 H15 121.2
C18 C19 C20 120.81(16)
C18 C19 H19 119.6
C20 C19 H19 119.6
C21 C20 C19 119.70(16)
C21 C20 H20 120.2
C19 C20 H20 120.2
C1 C2 C3 121.31(16)
C1 C2 H2 119.3
C3 C2 H2 119.3
O1 C8 N1 126.64(15)
O1 C8 C7 125.56(14)
N1 C8 C7 107.77(13)
C26 C31 C30 120.7(2)
C26 C31 H31 119.7
C30 C31 H31 119.7
C28 C27 C26 120.52(19)
C28 C27 H27 119.7
C26 C27 H27 119.7
S2 C32 H32A 109.5
S2 C32 H32C 109.5
H32A C32 H32C 109.5
S2 C32 H32B 109.5
H32A C32 H32B 109.5
H32C C32 H32B 109.5
C29 C28 C27 120.2(2)
C29 C28 H28 119.9
C27 C28 H28 119.9
C30 C29 C28 119.9(2)
C30 C29 H29 120.1
C28 C29 H29 120.1
C29 C30 C31 120.3(2)
C29 C30 H30 119.9
C31 C30 H30 119.9
S2 C33 H33C 109.5
S2 C33 H33B 109.5
H33C C33 H33B 109.5
S2 C33 H33A 109.5
H33C C33 H33A 109.5
H33B C33 H33A 109.5
O3 C24 H24A 109.5
O3 C24 H24B 109.5
H24A C24 H24B 109.5
O3 C24 H24C 109.5
H24A C24 H24C 109.5
H24B C24 H24C 109.5

loop_
_geom_bond_atom_site_label_1
_geom_bond_atom_site_label_2
_geom_bond_distance
S2 O4 1.5175(12)
S2 C32 1.767(2)
S2 C33 1.782(2)
S1 C10 1.6621(16)
O2 C17 1.2181(18)
O3 C21 1.364(2)
O3 C24 1.408(3)
N2 C10 1.356(2)
N2 C7 1.455(2)
N2 H7 0.85(2)
O1 C8 1.2126(19)
N1 C8 1.361(2)
N1 C4 1.410(2)
N1 C25 1.463(2)
N3 C10 1.352(2)
N3 C18 1.4303(19)
N3 C9 1.4641(19)
N4 C17 1.346(2)
N4 C16 1.406(2)
N4 H4 0.8600
C9 C11 1.507(2)
C9 C17 1.563(2)
C9 C7 1.575(2)
C11 C12 1.382(2)
C11 C16 1.394(2)
C7 C5 1.511(2)
C7 C8 1.555(2)
C4 C3 1.379(2)
C4 C5 1.397(2)
C5 C6 1.374(2)
C12 C13 1.387(2)
C12 H12 0.9300
C18 C19 1.369(2)
C18 C23 1.375(2)
C16 C15 1.380(2)
C21 C20 1.368(3)
C21 C22 1.380(3)
C6 C1 1.393(2)
C6 H6 0.9300
C23 C22 1.377(2)
C23 H23 0.9300
C14 C15 1.378(3)
C14 C13 1.382(3)
C14 H14 0.9300
C26 C31 1.381(2)
C26 C27 1.387(3)
C26 C25 1.508(3)
C22 H22 0.9300
C25 H25A 0.9700
C25 H25B 0.9700
C3 C2 1.382(3)
C3 H3 0.9300
C1 C2 1.377(3)
C1 H1 0.9300
C13 H13 0.9300
C15 H15 0.9300
C19 C20 1.387(2)
C19 H19 0.9300
C20 H20 0.9300
C2 H2 0.9300
C31 C30 1.382(3)
C31 H31 0.9300
C27 C28 1.380(3)
C27 H27 0.9300
C32 H32A 0.9600
C32 H32C 0.9600
C32 H32B 0.9600
C28 C29 1.374(3)
C28 H28 0.9300
C29 C30 1.365(3)
C29 H29 0.9300
C30 H30 0.9300
C33 H33C 0.9600
C33 H33B 0.9600
C33 H33A 0.9600
C24 H24A 0.9600
C24 H24B 0.9600
C24 H24C 0.9600

loop_
_geom_hbond_atom_site_label_D
_geom_hbond_atom_site_label_H
_geom_hbond_atom_site_label_A
_geom_hbond_distance_DH
_geom_hbond_distance_HA
_geom_hbond_distance_DA
_geom_hbond_angle_DHA
_geom_hbond_site_symmetry_A
N2 H7 O4 0.85(2) 1.98(2) 2.8279(18) 169.9(18) .
N4 H4 O4 0.86 1.94 2.8001(18) 173.1 4_666

loop_
_geom_torsion_atom_site_label_1
_geom_torsion_atom_site_label_2
_geom_torsion_atom_site_label_3
_geom_torsion_atom_site_label_4
_geom_torsion
C10 N3 C9 C11 -148.34(13)
C18 N3 C9 C11 43.26(19)
C10 N3 C9 C17 96.06(14)
C18 N3 C9 C17 -72.34(17)
C10 N3 C9 C7 -20.74(15)
C18 N3 C9 C7 170.86(12)
N3 C9 C11 C12 53.1(2)
C17 C9 C11 C12 173.00(16)
C7 C9 C11 C12 -65.8(2)
N3 C9 C11 C16 -124.90(14)
C17 C9 C11 C16 -5.02(15)
C7 C9 C11 C16 116.18(14)
C18 N3 C10 N2 174.18(13)
C9 N3 C10 N2 5.99(17)
C18 N3 C10 S1 -4.7(2)
C9 N3 C10 S1 -172.91(11)
C7 N2 C10 N3 13.65(17)
C7 N2 C10 S1 -167.44(11)
C10 N2 C7 C5 -152.46(13)
C10 N2 C7 C8 91.67(15)
C10 N2 C7 C9 -25.34(15)
N3 C9 C7 N2 26.14(13)
C11 C9 C7 N2 153.44(12)
C17 C9 C7 N2 -90.02(13)
N3 C9 C7 C5 153.78(12)
C11 C9 C7 C5 -78.92(16)
C17 C9 C7 C5 37.62(17)
N3 C9 C7 C8 -90.27(13)
C11 C9 C7 C8 37.02(17)
C17 C9 C7 C8 153.56(12)
C8 N1 C4 C3 -176.11(17)
C25 N1 C4 C3 -9.9(3)
C8 N1 C4 C5 1.74(19)
C25 N1 C4 C5 167.91(15)
C3 C4 C5 C6 3.3(2)
N1 C4 C5 C6 -174.68(15)
C3 C4 C5 C7 -178.08(15)
N1 C4 C5 C7 3.94(18)
N2 C7 C5 C6 50.9(2)
C8 C7 C5 C6 171.16(17)
C9 C7 C5 C6 -68.0(2)
N2 C7 C5 C4 -127.46(14)
C8 C7 C5 C4 -7.21(16)
C9 C7 C5 C4 113.60(14)
C16 C11 C12 C13 -2.0(2)
C9 C11 C12 C13 -179.82(15)
C10 N3 C18 C19 -97.6(2)
C9 N3 C18 C19 69.3(2)
C10 N3 C18 C23 81.73(19)
C9 N3 C18 C23 -111.39(17)
C12 C11 C16 C15 1.5(2)
C9 C11 C16 C15 179.85(14)
C12 C11 C16 N4 -176.42(14)
C9 C11 C16 N4 1.89(17)
C17 N4 C16 C15 -175.01(16)
C17 N4 C16 C11 2.78(18)
C24 O3 C21 C20 3.6(3)
C24 O3 C21 C22 -177.61(19)
C4 C5 C6 C1 -2.8(2)
C7 C5 C6 C1 179.02(17)
C19 C18 C23 C22 0.1(3)
N3 C18 C23 C22 -179.22(16)
C18 C23 C22 C21 -1.4(3)
O3 C21 C22 C23 -177.56(17)
C20 C21 C22 C23 1.3(3)
C8 N1 C25 C26 99.6(2)
C4 N1 C25 C26 -64.9(2)
C31 C26 C25 N1 120.74(18)
C27 C26 C25 N1 -58.7(2)
C5 C4 C3 C2 -1.1(3)
N1 C4 C3 C2 176.51(17)
C5 C6 C1 C2 0.2(3)
C15 C14 C13 C12 1.1(3)
C11 C12 C13 C14 0.7(3)
C16 N4 C17 O2 172.75(15)
C16 N4 C17 C9 -5.99(17)
N3 C9 C17 O2 -47.7(2)
C11 C9 C17 O2 -172.13(15)
C7 C9 C17 O2 62.42(19)
N3 C9 C17 N4 131.11(13)
C11 C9 C17 N4 6.64(15)
C7 C9 C17 N4 -118.81(13)
C13 C14 C15 C16 -1.6(3)
C11 C16 C15 C14 0.2(2)
N4 C16 C15 C14 177.81(16)
C23 C18 C19 C20 1.1(3)
N3 C18 C19 C20 -179.55(18)
O3 C21 C20 C19 178.70(19)
C22 C21 C20 C19 -0.1(3)
C18 C19 C20 C21 -1.1(3)
C6 C1 C2 C3 2.1(3)
C4 C3 C2 C1 -1.6(3)
C4 N1 C8 O1 171.56(17)
C25 N1 C8 O1 5.3(3)
C4 N1 C8 C7 -6.46(18)
C25 N1 C8 C7 -172.75(14)
N2 C7 C8 O1 -44.7(2)
C5 C7 C8 O1 -169.79(16)
C9 C7 C8 O1 65.6(2)
N2 C7 C8 N1 133.33(13)
C5 C7 C8 N1 8.25(16)
C9 C7 C8 N1 -116.31(14)
C27 C26 C31 C30 0.6(3)
C25 C26 C31 C30 -178.86(18)
C31 C26 C27 C28 -1.1(3)
C25 C26 C27 C28 178.38(17)
C26 C27 C28 C29 0.5(3)
C27 C28 C29 C30 0.6(3)
C28 C29 C30 C31 -1.1(3)
C26 C31 C30 C29 0.5(3)
